data_1516938
loop_
_publ_author_name
'Wang, Yan'
'Liu, Zhiqing'
'Zhou, Juhong'
'Wang, Tao'
'Wang, Suna'
'Liu, Guangxiang'
'Wang, Xiaoxiao'
'Gao, Ya'
'Xu, Jing'

_publ_section_title
;
 A series of transition coordination polymers assembled by asymmetric
 dicarboxylic acid and flexible bridging ligand: Structural diversities,
 topologies and properties
;
_journal_name_full
;
Inorganica Chimica Acta
;
_journal_page_first 169
_journal_page_last 178
_journal_volume 400
_journal_year 2013
_chemical_formula_sum 'C24 H20 Cd2 N3 O9'
_chemical_formula_weight 719.23
_space_group_IT_number 2
_symmetry_cell_setting triclinic
_symmetry_space_group_name_Hall '-P 1'
_symmetry_space_group_name_H-M 'P -1'
_atom_sites_solution_hydrogens geom
_atom_sites_solution_primary direct
_atom_sites_solution_secondary difmap
_cell_angle_alpha 68.1730(10)
_cell_angle_beta 86.445(2)
_cell_angle_gamma 72.8090(10)
_cell_formula_units_Z 2
_cell_length_a 7.5872(6)
_cell_length_b 12.2872(11)
_cell_length_c 15.3589(15)
_cell_measurement_reflns_used 2514
_cell_measurement_temperature 298(2)
_cell_measurement_theta_max 27.144
_cell_measurement_theta_min 2.742
_cell_volume 1268.0(2)
_computing_cell_refinement 'Bruker SMART'
_computing_data_collection 'Bruker SMART'
_computing_data_reduction 'Bruker SAINT'
_computing_structure_refinement 'SHELXL-97 (Sheldrick, 1997)'
_computing_structure_solution 'SHELXS-97 (Sheldrick, 1990)'
_diffrn_ambient_temperature 298(2)
_diffrn_measured_fraction_theta_full 0.983
_diffrn_measured_fraction_theta_max 0.983
_diffrn_measurement_device_type 'Bruker Smart Apex CCD'
_diffrn_measurement_method 'phi and omega scan'
_diffrn_radiation_monochromator graphite
_diffrn_radiation_source 'fine-focus sealed tube'
_diffrn_radiation_type MoK\a
_diffrn_radiation_wavelength 0.71073
_diffrn_reflns_av_R_equivalents 0.0249
_diffrn_reflns_av_sigmaI/netI 0.0533
_diffrn_reflns_limit_h_max 9
_diffrn_reflns_limit_h_min -8
_diffrn_reflns_limit_k_max 11
_diffrn_reflns_limit_k_min -14
_diffrn_reflns_limit_l_max 14
_diffrn_reflns_limit_l_min -18
_diffrn_reflns_number 6518
_diffrn_reflns_theta_full 25.00
_diffrn_reflns_theta_max 25.00
_diffrn_reflns_theta_min 2.74
_exptl_absorpt_coefficient_mu 1.735
_exptl_absorpt_correction_T_max 0.8456
_exptl_absorpt_correction_T_min 0.7229
_exptl_absorpt_process_details 'SADABS, Bruker (2001)'
_exptl_crystal_colour colorless
_exptl_crystal_density_diffrn 1.884
_exptl_crystal_density_method 'not measured'
_exptl_crystal_description block
_exptl_crystal_F_000 706
_exptl_crystal_size_max 0.20
_exptl_crystal_size_mid 0.20
_exptl_crystal_size_min 0.10
_refine_diff_density_max 0.886
_refine_diff_density_min -0.720
_refine_diff_density_rms 0.115
_refine_ls_extinction_method none
_refine_ls_goodness_of_fit_ref 1.015
_refine_ls_hydrogen_treatment mixed
_refine_ls_matrix_type full
_refine_ls_number_parameters 351
_refine_ls_number_reflns 4385
_refine_ls_number_restraints 0
_refine_ls_restrained_S_all 1.015
_refine_ls_R_factor_all 0.0561
_refine_ls_R_factor_gt 0.0339
_refine_ls_shift/su_max 0.001
_refine_ls_shift/su_mean 0.000
_refine_ls_structure_factor_coef Fsqd
_refine_ls_weighting_details 'calc w=1/[\s^2^(Fo^2^)+(0.0347P)^2^+1.2926P] where P=(Fo^2^+2Fc^2^)/3'
_refine_ls_weighting_scheme calc
_refine_ls_wR_factor_gt 0.0722
_refine_ls_wR_factor_ref 0.0847
_reflns_number_gt 3265
_reflns_number_total 4385
_reflns_threshold_expression >2sigma(I)
_cod_data_source_file ICA-2013-400-169-178-2.cif
_cod_data_source_block 2
_cod_database_code 1516938

loop_
_symmetry_equiv_pos_as_xyz
'x, y, z'
'-x, -y, -z'

loop_
_atom_site_label
_atom_site_type_symbol
_atom_site_fract_x
_atom_site_fract_y
_atom_site_fract_z
_atom_site_U_iso_or_equiv
_atom_site_adp_type
_atom_site_occupancy
_atom_site_symmetry_multiplicity
_atom_site_calc_flag
_atom_site_refinement_flags
Cd1 Cd 0.64556(5) 0.30313(3) 0.94049(3) 0.02760(12) Uani 1 1 d .
Cd2 Cd 1.22237(5) 0.24419(3) 0.92311(3) 0.02476(12) Uani 1 1 d .
N1 N 0.9093(6) 0.4502(4) 0.6522(3) 0.0332(11) Uani 1 1 d .
N2 N 1.0797(6) 0.3305(4) 0.7782(3) 0.0309(10) Uani 1 1 d .
N3 N 1.0163(7) 0.3546(5) 0.6306(3) 0.0468(13) Uani 1 1 d .
O1 O 0.6277(5) 0.1298(3) 1.0593(3) 0.0380(9) Uani 1 1 d .
O2 O 0.3243(5) 0.1598(4) 1.0720(2) 0.0426(10) Uani 1 1 d .
O3 O 1.4834(5) 0.1634(4) 0.8516(3) 0.0418(10) Uani 1 1 d .
O4 O 1.7621(5) 0.1847(3) 0.8600(3) 0.0367(9) Uani 1 1 d .
O5 O 0.5373(5) 0.4840(4) 0.8081(3) 0.0436(10) Uani 1 1 d .
O6 O 0.3305(5) 0.4119(3) 0.8992(2) 0.0296(8) Uani 1 1 d .
O7 O 0.7045(5) 0.3534(4) 1.0629(3) 0.0389(10) Uani 1 1 d .
O8 O 0.9325(5) 0.3308(3) 0.9709(2) 0.0307(9) Uani 1 1 d .
O9 O 1.1214(8) 0.0807(5) 0.9428(4) 0.0506(13) Uani 1 1 d .
C1 C 0.5140(7) 0.0493(5) 1.2105(4) 0.0308(13) Uani 1 1 d .
C2 C 0.6486(9) 0.0701(6) 1.2562(4) 0.0496(17) Uani 1 1 d .
H2 H 0.7194 0.1198 1.2212 0.059 Uiso 1 1 calc R
C3 C 0.6763(11) 0.0170(7) 1.3529(5) 0.066(2) Uani 1 1 d .
H3 H 0.7655 0.0305 1.3831 0.080 Uiso 1 1 calc R
C4 C 0.5708(11) -0.0557(6) 1.4034(5) 0.063(2) Uani 1 1 d .
H4 H 0.5878 -0.0910 1.4685 0.076 Uiso 1 1 calc R
C5 C 0.4402(9) -0.0773(5) 1.3593(4) 0.0444(16) Uani 1 1 d .
H5 H 0.3711 -0.1277 1.3953 0.053 Uiso 1 1 calc R
C6 C 0.4088(7) -0.0260(5) 1.2627(4) 0.0302(12) Uani 1 1 d .
C7 C 0.4877(8) 0.1166(5) 1.1061(4) 0.0321(13) Uani 1 1 d .
C8 C 0.2689(7) -0.0575(5) 1.2182(4) 0.0352(13) Uani 1 1 d .
H8A H 0.1861 0.0181 1.1755 0.042 Uiso 1 1 calc R
H8B H 0.1957 -0.0966 1.2671 0.042 Uiso 1 1 calc R
C9 C 1.6502(7) 0.1412(5) 0.8356(4) 0.0282(12) Uani 1 1 d .
C10 C 0.2246(7) 0.5990(4) 0.7630(4) 0.0275(12) Uani 1 1 d .
C11 C 0.2524(9) 0.6373(5) 0.6682(4) 0.0443(15) Uani 1 1 d .
H11 H 0.3631 0.5996 0.6477 0.053 Uiso 1 1 calc R
C12 C 0.1201(10) 0.7304(6) 0.6025(4) 0.062(2) Uani 1 1 d .
H12 H 0.1396 0.7531 0.5386 0.074 Uiso 1 1 calc R
C13 C -0.0392(10) 0.7881(6) 0.6335(5) 0.0585(19) Uani 1 1 d .
H13 H -0.1284 0.8518 0.5905 0.070 Uiso 1 1 calc R
C14 C -0.0689(8) 0.7525(5) 0.7281(4) 0.0432(15) Uani 1 1 d .
H14 H -0.1773 0.7940 0.7479 0.052 Uiso 1 1 calc R
C15 C 0.0591(7) 0.6561(5) 0.7949(4) 0.0301(12) Uani 1 1 d .
C16 C 0.3729(7) 0.4931(5) 0.8274(4) 0.0287(12) Uani 1 1 d .
C17 C 0.9862(7) 0.3779(5) 1.1041(4) 0.0294(12) Uani 1 1 d .
H17A H 1.1140 0.3337 1.1008 0.035 Uiso 1 1 calc R
H17B H 0.9751 0.4648 1.0779 0.035 Uiso 1 1 calc R
C18 C 0.8654(7) 0.3513(4) 1.0437(4) 0.0267(12) Uani 1 1 d .
C19 C 0.5599(8) 0.5995(5) 0.4517(4) 0.0371(14) Uani 1 1 d .
H19 H 0.6000 0.6675 0.4187 0.045 Uiso 1 1 calc R
C20 C 0.6397(8) 0.5213(5) 0.5403(4) 0.0339(13) Uani 1 1 d .
C21 C 0.5775(8) 0.4218(5) 0.5882(4) 0.0406(15) Uani 1 1 d .
H21 H 0.6284 0.3687 0.6479 0.049 Uiso 1 1 calc R
C22 C 0.7817(8) 0.5554(5) 0.5821(4) 0.0403(15) Uani 1 1 d .
H22A H 0.8517 0.5958 0.5320 0.048 Uiso 1 1 calc R
H22B H 0.7179 0.6134 0.6109 0.048 Uiso 1 1 calc R
C23 C 0.9471(7) 0.4353(5) 0.7394(4) 0.0324(13) Uani 1 1 d .
H23 H 0.8900 0.4894 0.7689 0.039 Uiso 1 1 calc R
C24 C 1.1144(8) 0.2840(6) 0.7096(4) 0.0440(15) Uani 1 1 d .
H24 H 1.2003 0.2087 0.7176 0.053 Uiso 1 1 calc R
H9B H 1.049(9) 0.090(6) 0.911(5) 0.04(2) Uiso 1 1 d .
H9A H 1.196(11) 0.025(7) 0.935(5) 0.08(3) Uiso 1 1 d .

loop_
_atom_site_aniso_label
_atom_site_aniso_U_11
_atom_site_aniso_U_22
_atom_site_aniso_U_33
_atom_site_aniso_U_23
_atom_site_aniso_U_13
_atom_site_aniso_U_12
Cd1 0.0216(2) 0.0284(2) 0.0359(2) -0.01448(18) -0.00246(17) -0.00773(16)
Cd2 0.0189(2) 0.0295(2) 0.0285(2) -0.01258(17) -0.00157(16) -0.00785(16)
N1 0.025(3) 0.041(3) 0.033(3) -0.014(2) -0.003(2) -0.007(2)
N2 0.027(3) 0.039(3) 0.028(2) -0.013(2) -0.004(2) -0.009(2)
N3 0.044(3) 0.057(3) 0.035(3) -0.022(3) 0.002(2) -0.001(3)
O1 0.036(2) 0.032(2) 0.043(2) -0.0114(18) 0.0066(19) -0.0087(18)
O2 0.036(2) 0.052(3) 0.030(2) -0.0109(19) -0.0073(18) -0.002(2)
O3 0.023(2) 0.061(3) 0.054(2) -0.040(2) 0.0022(19) -0.0062(19)
O4 0.028(2) 0.036(2) 0.056(3) -0.0266(19) 0.0080(18) -0.0136(17)
O5 0.023(2) 0.050(3) 0.050(3) -0.015(2) 0.0036(19) -0.0060(18)
O6 0.027(2) 0.0251(19) 0.038(2) -0.0107(17) -0.0031(16) -0.0095(16)
O7 0.025(2) 0.063(3) 0.049(2) -0.039(2) 0.0104(18) -0.0222(19)
O8 0.026(2) 0.044(2) 0.029(2) -0.0234(17) 0.0006(16) -0.0064(17)
O9 0.030(3) 0.040(3) 0.088(4) -0.030(3) -0.006(3) -0.010(2)
C1 0.032(3) 0.027(3) 0.034(3) -0.013(2) -0.002(2) -0.007(2)
C2 0.053(4) 0.049(4) 0.053(4) -0.018(3) -0.014(3) -0.022(3)
C3 0.081(6) 0.063(5) 0.061(5) -0.024(4) -0.033(4) -0.021(4)
C4 0.096(6) 0.057(5) 0.034(4) -0.018(3) -0.016(4) -0.014(4)
C5 0.061(4) 0.032(3) 0.039(4) -0.017(3) 0.010(3) -0.009(3)
C6 0.033(3) 0.029(3) 0.031(3) -0.018(2) 0.001(2) -0.003(2)
C7 0.036(4) 0.025(3) 0.034(3) -0.015(2) -0.005(3) 0.000(2)
C8 0.022(3) 0.042(3) 0.046(3) -0.021(3) 0.008(3) -0.010(2)
C9 0.025(3) 0.025(3) 0.032(3) -0.009(2) -0.001(2) -0.005(2)
C10 0.025(3) 0.025(3) 0.034(3) -0.011(2) -0.001(2) -0.009(2)
C11 0.041(4) 0.046(4) 0.037(3) -0.011(3) 0.002(3) -0.004(3)
C12 0.070(5) 0.069(5) 0.030(3) -0.009(3) -0.007(3) -0.008(4)
C13 0.052(5) 0.047(4) 0.053(4) -0.007(3) -0.023(4) 0.008(3)
C14 0.031(3) 0.043(4) 0.050(4) -0.021(3) -0.007(3) 0.003(3)
C15 0.032(3) 0.030(3) 0.033(3) -0.018(2) 0.000(2) -0.008(2)
C16 0.026(3) 0.031(3) 0.041(3) -0.025(3) -0.001(2) -0.008(2)
C17 0.021(3) 0.034(3) 0.042(3) -0.023(3) -0.001(2) -0.009(2)
C18 0.027(3) 0.020(3) 0.035(3) -0.012(2) -0.002(2) -0.006(2)
C19 0.039(4) 0.030(3) 0.037(3) -0.004(3) -0.007(3) -0.012(3)
C20 0.028(3) 0.035(3) 0.036(3) -0.016(3) -0.003(3) -0.003(2)
C21 0.040(4) 0.040(3) 0.029(3) 0.001(3) -0.008(3) -0.008(3)
C22 0.044(4) 0.039(3) 0.033(3) -0.006(3) -0.013(3) -0.012(3)
C23 0.028(3) 0.045(3) 0.031(3) -0.020(3) 0.001(2) -0.014(3)
C24 0.040(4) 0.051(4) 0.038(3) -0.021(3) -0.003(3) -0.003(3)

loop_
_atom_type_symbol
_atom_type_description
_atom_type_scat_dispersion_real
_atom_type_scat_dispersion_imag
_atom_type_scat_source
C C 0.0033 0.0016 'International Tables Vol C Tables 4.2.6.8 and 6.1.1.4'
H H 0.0000 0.0000 'International Tables Vol C Tables 4.2.6.8 and 6.1.1.4'
N N 0.0061 0.0033 'International Tables Vol C Tables 4.2.6.8 and 6.1.1.4'
O O 0.0106 0.0060 'International Tables Vol C Tables 4.2.6.8 and 6.1.1.4'
Cd Cd -0.8075 1.2024 'International Tables Vol C Tables 4.2.6.8 and 6.1.1.4'

loop_
_geom_angle_atom_site_label_1
_geom_angle_atom_site_label_2
_geom_angle_atom_site_label_3
_geom_angle
_geom_angle_site_symmetry_1
_geom_angle_site_symmetry_3
O4 Cd1 O1 86.26(14) 1_455 .
O4 Cd1 O7 144.02(14) 1_455 .
O1 Cd1 O7 82.08(14) . .
O4 Cd1 O5 95.33(14) 1_455 .
O1 Cd1 O5 156.02(14) . .
O7 Cd1 O5 108.88(14) . .
O4 Cd1 O6 112.83(13) 1_455 .
O1 Cd1 O6 101.70(13) . .
O7 Cd1 O6 102.85(13) . .
O5 Cd1 O6 55.65(13) . .
O4 Cd1 O8 95.90(13) 1_455 .
O1 Cd1 O8 105.45(13) . .
O7 Cd1 O8 55.47(12) . .
O5 Cd1 O8 98.21(13) . .
O6 Cd1 O8 141.45(12) . .
O2 Cd2 N2 172.26(15) 1_655 .
O2 Cd2 O9 89.57(19) 1_655 .
N2 Cd2 O9 86.7(2) . .
O2 Cd2 O6 91.43(14) 1_655 1_655
N2 Cd2 O6 92.46(14) . 1_655
O9 Cd2 O6 178.43(17) . 1_655
O2 Cd2 O3 100.87(14) 1_655 .
N2 Cd2 O3 85.93(15) . .
O9 Cd2 O3 90.09(17) . .
O6 Cd2 O3 88.53(13) 1_655 .
O2 Cd2 O8 88.51(13) 1_655 .
N2 Cd2 O8 84.50(14) . .
O9 Cd2 O8 86.45(17) . .
O6 Cd2 O8 94.78(12) 1_655 .
O3 Cd2 O8 169.99(12) . .
C23 N1 N3 110.9(4) . .
C23 N1 C22 127.7(5) . .
N3 N1 C22 121.2(4) . .
C23 N2 C24 103.7(4) . .
C23 N2 Cd2 130.0(4) . .
C24 N2 Cd2 126.3(4) . .
C24 N3 N1 102.2(5) . .
C7 O1 Cd1 125.7(3) . .
C7 O2 Cd2 129.2(4) . 1_455
C9 O3 Cd2 153.3(4) . .
C9 O4 Cd1 115.7(3) . 1_655
C16 O5 Cd1 92.5(3) . .
C16 O6 Cd2 135.1(3) . 1_455
C16 O6 Cd1 91.0(3) . .
Cd2 O6 Cd1 97.83(12) 1_455 .
C18 O7 Cd1 94.9(3) . .
C18 O8 Cd2 137.7(3) . .
C18 O8 Cd1 88.7(3) . .
Cd2 O8 Cd1 125.99(14) . .
Cd2 O9 H9B 117(6) . .
Cd2 O9 H9A 115(6) . .
H9B O9 H9A 100(8) . .
C6 C1 C2 119.9(5) . .
C6 C1 C7 123.9(5) . .
C2 C1 C7 116.2(5) . .
C3 C2 C1 120.4(6) . .
C3 C2 H2 119.8 . .
C1 C2 H2 119.8 . .
C4 C3 C2 119.1(6) . .
C4 C3 H3 120.4 . .
C2 C3 H3 120.4 . .
C3 C4 C5 120.9(6) . .
C3 C4 H4 119.5 . .
C5 C4 H4 119.5 . .
C4 C5 C6 121.6(6) . .
C4 C5 H5 119.2 . .
C6 C5 H5 119.2 . .
C5 C6 C1 118.1(5) . .
C5 C6 C8 119.1(5) . .
C1 C6 C8 122.8(5) . .
O2 C7 O1 124.7(5) . .
O2 C7 C1 116.6(5) . .
O1 C7 C1 118.7(5) . .
C6 C8 C9 115.1(4) . 2_757
C6 C8 H8A 108.5 . .
C9 C8 H8A 108.5 2_757 .
C6 C8 H8B 108.5 . .
C9 C8 H8B 108.5 2_757 .
H8A C8 H8B 107.5 . .
O3 C9 O4 124.7(5) . .
O3 C9 C8 119.5(5) . 2_757
O4 C9 C8 115.8(5) . 2_757
C11 C10 C15 119.6(5) . .
C11 C10 C16 117.4(5) . .
C15 C10 C16 123.0(5) . .
C10 C11 C12 121.9(6) . .
C10 C11 H11 119.0 . .
C12 C11 H11 119.0 . .
C13 C12 C11 118.6(6) . .
C13 C12 H12 120.7 . .
C11 C12 H12 120.7 . .
C12 C13 C14 120.5(6) . .
C12 C13 H13 119.8 . .
C14 C13 H13 119.8 . .
C13 C14 C15 121.8(6) . .
C13 C14 H14 119.1 . .
C15 C14 H14 119.1 . .
C14 C15 C10 117.6(5) . .
C14 C15 C17 118.2(5) . 2_667
C10 C15 C17 124.2(5) . 2_667
O5 C16 O6 120.8(5) . .
O5 C16 C10 118.6(5) . .
O6 C16 C10 120.5(5) . .
C15 C17 C18 114.8(5) 2_667 .
C15 C17 H17A 108.6 2_667 .
C18 C17 H17A 108.6 . .
C15 C17 H17B 108.6 2_667 .
C18 C17 H17B 108.6 . .
H17A C17 H17B 107.5 . .
O7 C18 O8 120.8(5) . .
O7 C18 C17 120.6(5) . .
O8 C18 C17 118.6(5) . .
C21 C19 C20 121.2(5) 2_666 .
C21 C19 H19 119.4 2_666 .
C20 C19 H19 119.4 . .
C21 C20 C19 118.5(5) . .
C21 C20 C22 123.3(5) . .
C19 C20 C22 118.0(5) . .
C20 C21 C19 120.3(5) . 2_666
C20 C21 H21 119.9 . .
C19 C21 H21 119.9 2_666 .
N1 C22 C20 113.2(5) . .
N1 C22 H22A 108.9 . .
C20 C22 H22A 108.9 . .
N1 C22 H22B 108.9 . .
C20 C22 H22B 108.9 . .
H22A C22 H22B 107.8 . .
N1 C23 N2 109.0(5) . .
N1 C23 H23 125.5 . .
N2 C23 H23 125.5 . .
N3 C24 N2 114.2(5) . .
N3 C24 H24 122.9 . .
N2 C24 H24 122.9 . .

loop_
_geom_bond_atom_site_label_1
_geom_bond_atom_site_label_2
_geom_bond_distance
_geom_bond_site_symmetry_2
Cd1 O4 2.206(4) 1_455
Cd1 O1 2.266(4) .
Cd1 O7 2.292(4) .
Cd1 O5 2.349(4) .
Cd1 O6 2.361(3) .
Cd1 O8 2.399(4) .
Cd2 O2 2.210(4) 1_655
Cd2 N2 2.262(4) .
Cd2 O9 2.267(5) .
Cd2 O6 2.335(3) 1_655
Cd2 O3 2.344(4) .
Cd2 O8 2.346(3) .
N1 C23 1.320(6) .
N1 N3 1.357(6) .
N1 C22 1.457(6) .
N2 C23 1.328(7) .
N2 C24 1.352(7) .
N3 C24 1.313(7) .
O1 C7 1.261(7) .
O2 C7 1.255(6) .
O2 Cd2 2.210(4) 1_455
O3 C9 1.242(6) .
O4 C9 1.267(6) .
O4 Cd1 2.206(4) 1_655
O5 C16 1.246(6) .
O6 C16 1.281(6) .
O6 Cd2 2.335(3) 1_455
O7 C18 1.233(6) .
O8 C18 1.280(6) .
O9 H9B 0.71(6) .
O9 H9A 0.79(8) .
C1 C6 1.394(7) .
C1 C2 1.405(8) .
C1 C7 1.500(7) .
C2 C3 1.382(9) .
C2 H2 0.9300 .
C3 C4 1.368(10) .
C3 H3 0.9300 .
C4 C5 1.371(9) .
C4 H4 0.9300 .
C5 C6 1.384(7) .
C5 H5 0.9300 .
C6 C8 1.508(7) .
C8 C9 1.521(7) 2_757
C8 H8A 0.9700 .
C8 H8B 0.9700 .
C9 C8 1.521(7) 2_757
C10 C11 1.377(7) .
C10 C15 1.403(7) .
C10 C16 1.501(7) .
C11 C12 1.387(8) .
C11 H11 0.9300 .
C12 C13 1.365(9) .
C12 H12 0.9300 .
C13 C14 1.378(8) .
C13 H13 0.9300 .
C14 C15 1.393(7) .
C14 H14 0.9300 .
C15 C17 1.494(7) 2_667
C17 C15 1.494(7) 2_667
C17 C18 1.521(7) .
C17 H17A 0.9700 .
C17 H17B 0.9700 .
C19 C21 1.375(8) 2_666
C19 C20 1.390(7) .
C19 H19 0.9300 .
C20 C21 1.373(8) .
C20 C22 1.517(8) .
C21 C19 1.375(8) 2_666
C21 H21 0.9300 .
C22 H22A 0.9700 .
C22 H22B 0.9700 .
C23 H23 0.9300 .
C24 H24 0.9300 .

loop_
_geom_torsion_atom_site_label_1
_geom_torsion_atom_site_label_2
_geom_torsion_atom_site_label_3
_geom_torsion_atom_site_label_4
_geom_torsion
_geom_torsion_site_symmetry_1
_geom_torsion_site_symmetry_4
O2 Cd2 N2 C23 60.3(13) 1_655 .
O9 Cd2 N2 C23 121.5(5) . .
O6 Cd2 N2 C23 -59.8(5) 1_655 .
O3 Cd2 N2 C23 -148.2(5) . .
O8 Cd2 N2 C23 34.7(5) . .
O2 Cd2 N2 C24 -120.2(11) 1_655 .
O9 Cd2 N2 C24 -59.0(5) . .
O6 Cd2 N2 C24 119.7(5) 1_655 .
O3 Cd2 N2 C24 31.3(5) . .
O8 Cd2 N2 C24 -145.7(5) . .
C23 N1 N3 C24 0.8(6) . .
C22 N1 N3 C24 177.2(5) . .
O4 Cd1 O1 C7 -130.9(4) 1_455 .
O7 Cd1 O1 C7 83.2(4) . .
O5 Cd1 O1 C7 -36.2(6) . .
O6 Cd1 O1 C7 -18.3(5) . .
O8 Cd1 O1 C7 134.0(4) . .
O2 Cd2 O3 C9 -52.2(8) 1_655 .
N2 Cd2 O3 C9 131.6(8) . .
O9 Cd2 O3 C9 -141.7(8) . .
O6 Cd2 O3 C9 39.0(8) 1_655 .
O8 Cd2 O3 C9 148.6(8) . .
O4 Cd1 O5 C16 115.1(3) 1_455 .
O1 Cd1 O5 C16 22.3(5) . .
O7 Cd1 O5 C16 -92.0(3) . .
O6 Cd1 O5 C16 1.0(3) . .
O8 Cd1 O5 C16 -148.2(3) . .
O4 Cd1 O6 C16 -81.4(3) 1_455 .
O1 Cd1 O6 C16 -172.3(3) . .
O7 Cd1 O6 C16 103.3(3) . .
O5 Cd1 O6 C16 -0.9(3) . .
O8 Cd1 O6 C16 53.6(3) . .
O4 Cd1 O6 Cd2 54.42(16) 1_455 1_455
O1 Cd1 O6 Cd2 -36.44(15) . 1_455
O7 Cd1 O6 Cd2 -120.86(13) . 1_455
O5 Cd1 O6 Cd2 134.89(19) . 1_455
O8 Cd1 O6 Cd2 -170.58(13) . 1_455
O4 Cd1 O7 C18 41.1(4) 1_455 .
O1 Cd1 O7 C18 113.4(3) . .
O5 Cd1 O7 C18 -88.6(3) . .
O6 Cd1 O7 C18 -146.4(3) . .
O8 Cd1 O7 C18 -1.6(3) . .
O2 Cd2 O8 C18 16.3(5) 1_655 .
N2 Cd2 O8 C18 -167.0(5) . .
O9 Cd2 O8 C18 106.0(5) . .
O6 Cd2 O8 C18 -75.0(5) 1_655 .
O3 Cd2 O8 C18 175.9(7) . .
O2 Cd2 O8 Cd1 -122.9(2) 1_655 .
N2 Cd2 O8 Cd1 53.75(19) . .
O9 Cd2 O8 Cd1 -33.3(2) . .
O6 Cd2 O8 Cd1 145.76(18) 1_655 .
O3 Cd2 O8 Cd1 36.7(9) . .
O4 Cd1 O8 C18 -154.9(3) 1_455 .
O1 Cd1 O8 C18 -67.1(3) . .
O7 Cd1 O8 C18 1.5(3) . .
O5 Cd1 O8 C18 108.9(3) . .
O6 Cd1 O8 C18 66.1(3) . .
O4 Cd1 O8 Cd2 -1.0(2) 1_455 .
O1 Cd1 O8 Cd2 86.77(19) . .
O7 Cd1 O8 Cd2 155.4(3) . .
O5 Cd1 O8 Cd2 -97.24(19) . .
O6 Cd1 O8 Cd2 -140.04(18) . .
C6 C1 C2 C3 -0.5(9) . .
C7 C1 C2 C3 176.8(6) . .
C1 C2 C3 C4 -0.2(11) . .
C2 C3 C4 C5 0.7(11) . .
C3 C4 C5 C6 -0.6(10) . .
C4 C5 C6 C1 -0.1(8) . .
C4 C5 C6 C8 177.5(6) . .
C2 C1 C6 C5 0.6(8) . .
C7 C1 C6 C5 -176.4(5) . .
C2 C1 C6 C8 -176.8(5) . .
C7 C1 C6 C8 6.1(8) . .
Cd2 O2 C7 O1 10.9(8) 1_455 .
Cd2 O2 C7 C1 -171.7(3) 1_455 .
Cd1 O1 C7 O2 39.6(7) . .
Cd1 O1 C7 C1 -137.8(4) . .
C6 C1 C7 O2 37.5(8) . .
C2 C1 C7 O2 -139.7(5) . .
C6 C1 C7 O1 -145.0(5) . .
C2 C1 C7 O1 37.9(7) . .
C5 C6 C8 C9 -107.9(6) . 2_757
C1 C6 C8 C9 69.5(7) . 2_757
Cd2 O3 C9 O4 -9.8(12) . .
Cd2 O3 C9 C8 171.1(6) . 2_757
Cd1 O4 C9 O3 2.0(7) 1_655 .
Cd1 O4 C9 C8 -178.8(3) 1_655 2_757
C15 C10 C11 C12 -0.7(10) . .
C16 C10 C11 C12 176.9(6) . .
C10 C11 C12 C13 2.2(11) . .
C11 C12 C13 C14 -1.3(11) . .
C12 C13 C14 C15 -1.3(11) . .
C13 C14 C15 C10 2.8(9) . .
C13 C14 C15 C17 -178.8(6) . 2_667
C11 C10 C15 C14 -1.8(8) . .
C16 C10 C15 C14 -179.2(5) . .
C11 C10 C15 C17 179.9(5) . 2_667
C16 C10 C15 C17 2.5(8) . 2_667
Cd1 O5 C16 O6 -1.7(5) . .
Cd1 O5 C16 C10 -179.6(4) . .
Cd2 O6 C16 O5 -100.4(6) 1_455 .
Cd1 O6 C16 O5 1.7(5) . .
Cd2 O6 C16 C10 77.4(6) 1_455 .
Cd1 O6 C16 C10 179.5(4) . .
C11 C10 C16 O5 36.1(7) . .
C15 C10 C16 O5 -146.4(5) . .
C11 C10 C16 O6 -141.7(5) . .
C15 C10 C16 O6 35.7(7) . .
Cd1 O7 C18 O8 2.9(5) . .
Cd1 O7 C18 C17 -179.4(4) . .
Cd2 O8 C18 O7 -150.8(4) . .
Cd1 O8 C18 O7 -2.7(5) . .
Cd2 O8 C18 C17 31.4(7) . .
Cd1 O8 C18 C17 179.5(4) . .
C15 C17 C18 O7 29.4(7) 2_667 .
C15 C17 C18 O8 -152.9(4) 2_667 .
C21 C19 C20 C21 -0.5(10) 2_666 .
C21 C19 C20 C22 -176.2(5) 2_666 .
C19 C20 C21 C19 0.5(9) . 2_666
C22 C20 C21 C19 175.9(5) . 2_666
C23 N1 C22 C20 -125.8(6) . .
N3 N1 C22 C20 58.4(7) . .
C21 C20 C22 N1 28.9(8) . .
C19 C20 C22 N1 -155.7(5) . .
N3 N1 C23 N2 0.3(6) . .
C22 N1 C23 N2 -175.9(5) . .
C24 N2 C23 N1 -1.2(6) . .
Cd2 N2 C23 N1 178.4(3) . .
N1 N3 C24 N2 -1.7(7) . .
C23 N2 C24 N3 1.9(7) . .
Cd2 N2 C24 N3 -177.8(4) . .
